data_4111135
loop_
_publ_author_name
'Sara R. Halper'
'Loi Do'
'Jay R. Stork'
'Seth M. Cohen'

_publ_section_title
;
 Topological Control in Heterometallic Metal-Organic Frameworks by Anion
 Templating and Metalloligand Design
;
_journal_name_full 'Journal of the American Chemical Society'
_journal_page_first 15255
_journal_page_last 15268
_journal_paper_doi 10.1021/ja0645483
_journal_volume 128
_journal_year 2006
_chemical_formula_moiety 'C42 H30 Ag Co N9, F6 P'
_chemical_formula_sum 'C42 H30 Ag Co F6 N9 P'
_chemical_formula_weight 972.52
_chemical_name_common MOF-Co/AgOTF/PF~6~-1
_chemical_name_systematic
; 
 ? 
;
_space_group_IT_number 60
_symmetry_cell_setting orthorhombic
_symmetry_space_group_name_Hall '-P 2n 2ab'
_symmetry_space_group_name_H-M 'P b c n'
_atom_sites_solution_hydrogens geom
_atom_sites_solution_primary direct
_atom_sites_solution_secondary difmap
_audit_creation_method SHELXL-97
_cell_angle_alpha 90.00
_cell_angle_beta 90.00
_cell_angle_gamma 90.00
_cell_formula_units_Z 8
_cell_length_a 26.847(2)
_cell_length_b 12.6272(10)
_cell_length_c 33.438(3)
_cell_measurement_reflns_used 8383
_cell_measurement_temperature 100(2)
_cell_measurement_theta_max 26.3
_cell_measurement_theta_min 2.30
_cell_volume 11335.6(16)
_computing_cell_refinement SMART
_computing_data_collection 'SMART 5.054 (Bruker, 2003)'
_computing_data_reduction 'SAINT 6.45A (Bruker, 2003)'
_computing_molecular_graphics 'SHELXTL 5.1 (Sheldrick, 1994)'
_computing_publication_material SHELXL97
_computing_structure_refinement 'SHELXL97 (Sheldrick, 1997)'
_computing_structure_solution 'SHELXS97 (Sheldrick, 1990)'
_diffrn_ambient_temperature 100(2)
_diffrn_detector_area_resol_mean 8.3
_diffrn_measured_fraction_theta_full 0.987
_diffrn_measured_fraction_theta_max 0.987
_diffrn_measurement_device_type 'Bruker APEX'
_diffrn_measurement_method \w
_diffrn_radiation_monochromator graphite
_diffrn_radiation_source 'fine-focus sealed tube'
_diffrn_radiation_type MoK\a
_diffrn_radiation_wavelength 0.71073
_diffrn_reflns_av_R_equivalents 0.0558
_diffrn_reflns_av_sigmaI/netI 0.0402
_diffrn_reflns_limit_h_max 34
_diffrn_reflns_limit_h_min -33
_diffrn_reflns_limit_k_max 15
_diffrn_reflns_limit_k_min -16
_diffrn_reflns_limit_l_max 43
_diffrn_reflns_limit_l_min -43
_diffrn_reflns_number 96034
_diffrn_reflns_theta_full 27.57
_diffrn_reflns_theta_max 27.57
_diffrn_reflns_theta_min 1.43
_diffrn_standards_number 0
_exptl_absorpt_coefficient_mu 0.718
_exptl_absorpt_correction_T_max 0.88124
_exptl_absorpt_correction_T_min 0.70045
_exptl_absorpt_correction_type multi-scan
_exptl_absorpt_process_details 'SADABS 2.10 (Sheldrick, 2004)'
_exptl_crystal_colour red
_exptl_crystal_density_diffrn 1.140
_exptl_crystal_description block
_exptl_crystal_F_000 3904
_exptl_crystal_size_max 0.55
_exptl_crystal_size_mid 0.34
_exptl_crystal_size_min 0.22
_platon_squeeze_details ' ?'
_refine_diff_density_max 1.264
_refine_diff_density_min -0.694
_refine_diff_density_rms 0.081
_refine_ls_extinction_method none
_refine_ls_goodness_of_fit_ref 1.062
_refine_ls_hydrogen_treatment constr
_refine_ls_matrix_type full
_refine_ls_number_parameters 578
_refine_ls_number_reflns 12951
_refine_ls_number_restraints 0
_refine_ls_restrained_S_all 1.062
_refine_ls_R_factor_all 0.0756
_refine_ls_R_factor_gt 0.0514
_refine_ls_shift/su_max 0.003
_refine_ls_shift/su_mean 0.000
_refine_ls_structure_factor_coef Fsqd
_refine_ls_weighting_details 'calc w=1/[\s^2^(Fo^2^)+(0.0787P)^2^] where P=(Fo^2^+2Fc^2^)/3'
_refine_ls_weighting_scheme calc
_refine_ls_wR_factor_gt 0.1316
_refine_ls_wR_factor_ref 0.1396
_reflns_number_gt 9094
_reflns_number_total 12951
_reflns_threshold_expression I>2\s(I)
_cod_data_source_file ja0645483rom20060627_113302_11.cif
_cod_data_source_block MOF-Co/AgOTF/PF~6~-1
_cod_original_cell_volume 11335.5(15)
_cod_database_code 4111135

loop_
_symmetry_equiv_pos_as_xyz
'x, y, z'
'-x+1/2, -y+1/2, z+1/2'
'-x, y, -z+1/2'
'x+1/2, -y+1/2, -z'
'-x, -y, -z'
'x-1/2, y-1/2, -z-1/2'
'x, -y, z-1/2'
'-x-1/2, y-1/2, z'

loop_
_atom_site_label
_atom_site_type_symbol
_atom_site_fract_x
_atom_site_fract_y
_atom_site_fract_z
_atom_site_U_iso_or_equiv
_atom_site_adp_type
_atom_site_occupancy
_atom_site_symmetry_multiplicity
_atom_site_calc_flag
_atom_site_refinement_flags
_atom_site_disorder_assembly
_atom_site_disorder_group
Ag1 Ag 0.780581(9) 0.763010(19) 0.641337(6) 0.04026(9) Uani 1 1 d . . .
Co1 Co 0.432336(16) 0.97468(4) 0.612978(11) 0.04492(13) Uani 1 1 d . . .
C1 C 0.48724(14) 1.1611(3) 0.64309(9) 0.0545(9) Uani 1 1 d . . .
H1 H 0.4582 1.2040 0.6433 0.065 Uiso 1 1 calc R . .
C2 C 0.53407(15) 1.1952(3) 0.65611(11) 0.0650(11) Uani 1 1 d . . .
H2 H 0.5424 1.2635 0.6659 0.078 Uiso 1 1 calc R . .
C3 C 0.56555(14) 1.1105(3) 0.65193(11) 0.0598(10) Uani 1 1 d . . .
H3 H 0.5999 1.1085 0.6588 0.072 Uiso 1 1 calc R . .
C4 C 0.53718(12) 1.0262(3) 0.63537(9) 0.0477(8) Uani 1 1 d . . .
C5 C 0.55404(12) 0.9256(3) 0.62469(9) 0.0482(8) Uani 1 1 d . . .
C6 C 0.52524(11) 0.8468(3) 0.60748(9) 0.0443(8) Uani 1 1 d . . .
C7 C 0.54133(13) 0.7423(3) 0.59602(10) 0.0482(8) Uani 1 1 d . . .
H7 H 0.5741 0.7146 0.5982 0.058 Uiso 1 1 calc R . .
C8 C 0.50067(13) 0.6910(3) 0.58141(10) 0.0523(9) Uani 1 1 d . . .
H8 H 0.4996 0.6205 0.5715 0.063 Uiso 1 1 calc R . .
C9 C 0.46061(13) 0.7625(3) 0.58382(9) 0.0490(8) Uani 1 1 d . . .
H9 H 0.4276 0.7467 0.5755 0.059 Uiso 1 1 calc R . .
C10 C 0.60732(12) 0.9007(3) 0.63298(9) 0.0454(8) Uani 1 1 d . . .
C11 C 0.62073(12) 0.8301(3) 0.66296(9) 0.0452(7) Uani 1 1 d . . .
H11 H 0.5960 0.7995 0.6797 0.054 Uiso 1 1 calc R . .
C12 C 0.67036(11) 0.8047(2) 0.66814(9) 0.0414(7) Uani 1 1 d . . .
H12 H 0.6790 0.7569 0.6890 0.050 Uiso 1 1 calc R . .
C13 C 0.69384(13) 0.9150(3) 0.61795(9) 0.0485(8) Uani 1 1 d . . .
H13 H 0.7194 0.9469 0.6025 0.058 Uiso 1 1 calc R . .
C14 C 0.64524(13) 0.9453(3) 0.61068(10) 0.0522(8) Uani 1 1 d . . .
H14 H 0.6380 0.9961 0.5906 0.063 Uiso 1 1 calc R . .
C15 C 0.47060(12) 1.0980(3) 0.54524(9) 0.0494(9) Uani 1 1 d . . .
H15 H 0.4928 1.1362 0.5620 0.059 Uiso 1 1 calc R . .
C16 C 0.46643(12) 1.1137(3) 0.50379(9) 0.0522(9) Uani 1 1 d . . .
H16 H 0.4842 1.1635 0.4880 0.063 Uiso 1 1 calc R . .
C17 C 0.43163(12) 1.0426(3) 0.49085(9) 0.0506(9) Uani 1 1 d . . .
H17 H 0.4209 1.0330 0.4640 0.061 Uiso 1 1 calc R . .
C18 C 0.41436(12) 0.9853(3) 0.52479(8) 0.0457(8) Uani 1 1 d . . .
C19 C 0.37608(12) 0.9138(3) 0.52652(9) 0.0499(9) Uani 1 1 d . . .
C20 C 0.35521(12) 0.8720(3) 0.56112(9) 0.0523(9) Uani 1 1 d . . .
C21 C 0.31362(13) 0.8039(3) 0.56522(11) 0.0616(10) Uani 1 1 d . . .
H21 H 0.2945 0.7749 0.5440 0.074 Uiso 1 1 calc R . .
C22 C 0.30573(15) 0.7869(4) 0.60558(12) 0.0726(12) Uani 1 1 d . . .
H22 H 0.2800 0.7460 0.6175 0.087 Uiso 1 1 calc R . .
C23 C 0.34395(13) 0.8433(4) 0.62534(11) 0.0634(11) Uani 1 1 d . . .
H23 H 0.3481 0.8453 0.6536 0.076 Uiso 1 1 calc R . .
C24 C 0.35377(12) 0.8755(3) 0.48786(9) 0.0486(8) Uani 1 1 d . . .
C25 C 0.38161(13) 0.8128(3) 0.46188(9) 0.0545(9) Uani 1 1 d . . .
H25 H 0.4153 0.7961 0.4680 0.065 Uiso 1 1 calc R . .
C26 C 0.35998(13) 0.7750(3) 0.42725(10) 0.0536(9) Uani 1 1 d . . .
H26 H 0.3792 0.7310 0.4101 0.064 Uiso 1 1 calc R . .
C27 C 0.28658(12) 0.8582(3) 0.44162(9) 0.0459(8) Uani 1 1 d . . .
H27 H 0.2530 0.8735 0.4347 0.055 Uiso 1 1 calc R . .
C28 C 0.30547(12) 0.8997(3) 0.47683(9) 0.0489(8) Uani 1 1 d . . .
H28 H 0.2855 0.9441 0.4932 0.059 Uiso 1 1 calc R . .
C29 C 0.44946(14) 0.8308(3) 0.68166(10) 0.0578(9) Uani 1 1 d . . .
H29 H 0.4654 0.7791 0.6655 0.069 Uiso 1 1 calc R . .
C30 C 0.44315(15) 0.8224(3) 0.72319(10) 0.0674(11) Uani 1 1 d . . .
H30 H 0.4530 0.7648 0.7397 0.081 Uiso 1 1 calc R . .
C31 C 0.42014(15) 0.9133(3) 0.73522(10) 0.0688(11) Uani 1 1 d . . .
H31 H 0.4119 0.9319 0.7619 0.083 Uiso 1 1 calc R . .
C32 C 0.41056(14) 0.9757(3) 0.70013(9) 0.0537(9) Uani 1 1 d . . .
C33 C 0.38329(13) 1.0676(3) 0.69761(9) 0.0520(9) Uani 1 1 d . . .
C34 C 0.37119(12) 1.1216(3) 0.66247(9) 0.0510(8) Uani 1 1 d . . .
C35 C 0.34016(14) 1.2124(3) 0.65731(11) 0.0603(10) Uani 1 1 d . . .
H35 H 0.3234 1.2500 0.6779 0.072 Uiso 1 1 calc R . .
C36 C 0.33898(15) 1.2351(3) 0.61813(12) 0.0685(12) Uani 1 1 d . . .
H36 H 0.3220 1.2925 0.6059 0.082 Uiso 1 1 calc R . .
C37 C 0.36803(14) 1.1570(3) 0.59858(10) 0.0621(10) Uani 1 1 d . . .
H37 H 0.3727 1.1529 0.5705 0.074 Uiso 1 1 calc R . .
C38 C 0.36209(14) 1.1130(3) 0.73516(9) 0.0535(9) Uani 1 1 d . . .
C39 C 0.37798(15) 1.2098(3) 0.75005(10) 0.0590(9) Uani 1 1 d . . .
H39 H 0.4038 1.2483 0.7371 0.071 Uiso 1 1 calc R . .
C40 C 0.35524(15) 1.2493(3) 0.78444(10) 0.0573(9) Uani 1 1 d . . .
H40 H 0.3657 1.3162 0.7943 0.069 Uiso 1 1 calc R . .
C41 C 0.30584(14) 1.1037(3) 0.79080(9) 0.0565(9) Uani 1 1 d . . .
H41 H 0.2810 1.0654 0.8050 0.068 Uiso 1 1 calc R . .
C42 C 0.32667(14) 1.0580(3) 0.75622(10) 0.0599(10) Uani 1 1 d . . .
H42 H 0.3163 0.9899 0.7476 0.072 Uiso 1 1 calc R . .
N1 N 0.48835(10) 1.0605(2) 0.63033(7) 0.0460(7) Uani 1 1 d . . .
N2 N 0.47465(9) 0.8552(2) 0.59927(7) 0.0456(7) Uani 1 1 d . . .
N3 N 0.70689(9) 0.8439(2) 0.64539(7) 0.0398(6) Uani 1 1 d . . .
N4 N 0.44002(9) 1.0239(2) 0.55818(7) 0.0435(6) Uani 1 1 d . . .
N5 N 0.37356(10) 0.8933(2) 0.59950(7) 0.0509(7) Uani 1 1 d . . .
N6 N 0.31352(10) 0.7976(2) 0.41686(7) 0.0468(7) Uani 1 1 d . . .
N7 N 0.42981(10) 0.9222(2) 0.66763(7) 0.0486(7) Uani 1 1 d . . .
N8 N 0.38779(10) 1.0906(2) 0.62475(7) 0.0504(7) Uani 1 1 d . . .
N9 N 0.31957(11) 1.1979(2) 0.80423(7) 0.0527(7) Uani 1 1 d . . .
P1 P 0.65481(4) 0.52471(8) 0.62561(3) 0.0572(3) Uani 1 1 d . . .
F1 F 0.62038(10) 0.58503(18) 0.65654(7) 0.0817(7) Uani 1 1 d . A .
F2 F 0.68883(9) 0.46238(19) 0.59476(8) 0.0882(8) Uani 1 1 d . A .
F3 F 0.6479(3) 0.4163(6) 0.64562(18) 0.076(2) Uani 0.677(8) 1 d P A 1
F4 F 0.70326(19) 0.5498(4) 0.65070(12) 0.0720(19) Uani 0.677(8) 1 d P A 1
F5 F 0.66430(14) 0.6352(3) 0.60088(10) 0.0489(10) Uani 0.677(8) 1 d P A 1
F6 F 0.6085(2) 0.5024(4) 0.59628(16) 0.0688(15) Uani 0.677(8) 1 d P A 1
F7 F 0.6816(5) 0.4854(15) 0.6657(5) 0.202(10) Uani 0.323(8) 1 d P A 2
F8 F 0.6941(9) 0.6044(13) 0.6271(8) 0.224(17) Uani 0.323(8) 1 d P A 2
F9 F 0.6175(8) 0.553(2) 0.5991(7) 0.243(14) Uani 0.323(8) 1 d P A 2
F10 F 0.6196(6) 0.4159(13) 0.6450(5) 0.096(5) Uani 0.323(8) 1 d P A 2

loop_
_atom_site_aniso_label
_atom_site_aniso_U_11
_atom_site_aniso_U_22
_atom_site_aniso_U_33
_atom_site_aniso_U_23
_atom_site_aniso_U_13
_atom_site_aniso_U_12
Ag1 0.04300(15) 0.05161(16) 0.02616(12) 0.00396(9) 0.00364(9) 0.01318(10)
Co1 0.0427(2) 0.0641(3) 0.0279(2) -0.01736(19) -0.00998(17) 0.0225(2)
C1 0.062(2) 0.057(2) 0.0440(18) -0.0222(16) -0.0080(16) 0.0248(18)
C2 0.074(3) 0.059(2) 0.061(2) -0.0327(19) -0.022(2) 0.020(2)
C3 0.059(2) 0.066(2) 0.055(2) -0.0272(18) -0.0219(17) 0.0132(18)
C4 0.0473(18) 0.059(2) 0.0368(16) -0.0214(14) -0.0172(14) 0.0192(16)
C5 0.0510(19) 0.057(2) 0.0364(16) -0.0137(15) -0.0162(14) 0.0198(16)
C6 0.0459(18) 0.0519(19) 0.0350(15) -0.0154(14) -0.0118(13) 0.0188(15)
C7 0.0487(19) 0.053(2) 0.0426(18) -0.0149(14) -0.0117(15) 0.0193(16)
C8 0.064(2) 0.051(2) 0.0425(18) -0.0171(15) -0.0151(16) 0.0183(17)
C9 0.0453(18) 0.066(2) 0.0356(17) -0.0161(15) -0.0105(14) 0.0134(16)
C10 0.0435(18) 0.052(2) 0.0402(17) -0.0199(15) -0.0151(14) 0.0152(15)
C11 0.0462(18) 0.0489(19) 0.0407(17) -0.0109(14) -0.0060(14) 0.0115(15)
C12 0.0478(18) 0.0446(17) 0.0317(15) -0.0076(13) -0.0111(14) 0.0123(14)
C13 0.0483(19) 0.061(2) 0.0362(17) 0.0023(15) -0.0072(14) 0.0108(16)
C14 0.053(2) 0.065(2) 0.0382(17) -0.0011(16) -0.0123(15) 0.0148(18)
C15 0.0434(18) 0.073(2) 0.0321(15) -0.0206(16) -0.0053(14) 0.0212(17)
C16 0.051(2) 0.071(2) 0.0345(16) -0.0110(16) -0.0060(14) 0.0260(17)
C17 0.0518(19) 0.072(2) 0.0284(15) -0.0170(15) -0.0134(14) 0.0272(17)
C18 0.0409(17) 0.066(2) 0.0300(15) -0.0209(15) -0.0120(13) 0.0250(16)
C19 0.0480(19) 0.069(2) 0.0331(16) -0.0185(15) -0.0137(14) 0.0280(17)
C20 0.0439(18) 0.075(2) 0.0383(17) -0.0207(16) -0.0149(14) 0.0243(17)
C21 0.050(2) 0.085(3) 0.049(2) -0.0150(19) -0.0187(16) 0.0153(19)
C22 0.051(2) 0.113(4) 0.054(2) -0.010(2) -0.0132(18) 0.007(2)
C23 0.047(2) 0.104(3) 0.0400(18) -0.017(2) -0.0084(16) 0.019(2)
C24 0.0515(19) 0.060(2) 0.0340(16) -0.0180(15) -0.0158(14) 0.0217(16)
C25 0.052(2) 0.072(2) 0.0395(17) -0.0202(16) -0.0186(15) 0.0345(18)
C26 0.058(2) 0.067(2) 0.0354(17) -0.0104(15) -0.0108(15) 0.0242(18)
C27 0.0487(18) 0.0525(19) 0.0366(16) -0.0077(14) -0.0161(14) 0.0138(15)
C28 0.0503(19) 0.059(2) 0.0380(16) -0.0157(15) -0.0146(14) 0.0200(16)
C29 0.066(2) 0.068(2) 0.0391(17) -0.0115(16) -0.0201(16) 0.0225(19)
C30 0.087(3) 0.077(3) 0.0387(18) -0.0018(18) -0.0197(18) 0.026(2)
C31 0.089(3) 0.088(3) 0.0303(17) -0.0111(18) -0.0182(18) 0.019(2)
C32 0.064(2) 0.065(2) 0.0321(16) -0.0135(15) -0.0144(15) 0.0149(18)
C33 0.058(2) 0.071(2) 0.0265(15) -0.0162(15) 0.0008(14) 0.0118(18)
C34 0.056(2) 0.064(2) 0.0330(16) -0.0151(15) 0.0062(14) 0.0200(17)
C35 0.067(2) 0.063(2) 0.051(2) -0.0115(18) 0.0153(18) 0.0265(19)
C36 0.073(3) 0.076(3) 0.057(2) -0.0004(19) 0.014(2) 0.045(2)
C37 0.066(2) 0.081(3) 0.0389(18) -0.0053(18) 0.0076(16) 0.037(2)
C38 0.067(2) 0.065(2) 0.0286(15) -0.0124(15) 0.0014(15) 0.0083(18)
C39 0.076(3) 0.068(2) 0.0329(17) -0.0141(16) 0.0073(16) 0.005(2)
C40 0.078(3) 0.062(2) 0.0321(17) -0.0095(15) 0.0050(17) 0.0074(19)
C41 0.072(2) 0.067(2) 0.0310(16) -0.0073(16) 0.0008(16) 0.0052(19)
C42 0.075(3) 0.066(2) 0.0391(18) -0.0179(17) -0.0003(17) -0.002(2)
N1 0.0506(16) 0.0586(17) 0.0288(12) -0.0180(12) -0.0131(11) 0.0217(13)
N2 0.0449(15) 0.0579(17) 0.0341(13) -0.0212(12) -0.0129(11) 0.0153(13)
N3 0.0402(14) 0.0484(15) 0.0309(13) -0.0056(11) -0.0060(10) 0.0101(12)
N4 0.0381(14) 0.0614(17) 0.0310(12) -0.0203(12) -0.0069(11) 0.0223(13)
N5 0.0412(15) 0.080(2) 0.0310(13) -0.0183(13) -0.0104(12) 0.0215(14)
N6 0.0595(17) 0.0484(16) 0.0325(13) -0.0072(12) -0.0189(12) 0.0117(13)
N7 0.0509(16) 0.0628(18) 0.0320(13) -0.0150(12) -0.0122(11) 0.0180(13)
N8 0.0541(17) 0.0688(19) 0.0284(12) -0.0116(13) -0.0043(12) 0.0287(14)
N9 0.0689(19) 0.0611(18) 0.0282(13) -0.0111(13) -0.0029(13) 0.0183(15)
P1 0.0672(7) 0.0490(5) 0.0555(6) -0.0074(5) 0.0060(5) 0.0117(5)
F1 0.1046(19) 0.0638(14) 0.0767(15) -0.0067(12) 0.0360(14) 0.0109(13)
F2 0.0829(17) 0.0764(16) 0.105(2) -0.0381(14) -0.0035(14) 0.0206(13)
F3 0.128(5) 0.052(2) 0.050(2) 0.0112(18) 0.028(3) 0.013(4)
F4 0.087(4) 0.071(3) 0.058(2) -0.0052(19) -0.039(2) 0.015(3)
F5 0.059(2) 0.0396(17) 0.0482(18) 0.0033(14) 0.0017(15) 0.0038(15)
F6 0.070(3) 0.074(3) 0.063(2) -0.010(2) -0.008(2) -0.010(2)
F7 0.210(15) 0.240(16) 0.156(12) -0.137(12) 0.122(11) -0.161(14)
F8 0.27(3) 0.122(15) 0.28(3) -0.140(17) 0.23(2) -0.128(17)
F9 0.20(2) 0.31(3) 0.22(2) 0.185(19) 0.087(15) 0.20(2)
F10 0.139(13) 0.052(6) 0.096(8) 0.013(5) 0.001(9) -0.008(9)

loop_
_atom_type_symbol
_atom_type_description
_atom_type_scat_dispersion_real
_atom_type_scat_dispersion_imag
_atom_type_scat_source
C C 0.0033 0.0016 'International Tables Vol C Tables 4.2.6.8 and 6.1.1.4'
H H 0.0000 0.0000 'International Tables Vol C Tables 4.2.6.8 and 6.1.1.4'
N N 0.0061 0.0033 'International Tables Vol C Tables 4.2.6.8 and 6.1.1.4'
F F 0.0171 0.0103 'International Tables Vol C Tables 4.2.6.8 and 6.1.1.4'
P P 0.1023 0.0942 'International Tables Vol C Tables 4.2.6.8 and 6.1.1.4'
Co Co 0.3494 0.9721 'International Tables Vol C Tables 4.2.6.8 and 6.1.1.4'
Ag Ag -0.8971 1.1015 'International Tables Vol C Tables 4.2.6.8 and 6.1.1.4'

loop_
_geom_angle_atom_site_label_1
_geom_angle_atom_site_label_2
_geom_angle_atom_site_label_3
_geom_angle
_geom_angle_site_symmetry_1
_geom_angle_site_symmetry_3
N3 Ag1 N9 121.98(9) . 6_657
N3 Ag1 N6 123.50(9) . 4_566
N9 Ag1 N6 112.83(10) 6_657 4_566
N8 Co1 N5 86.83(12) . .
N8 Co1 N1 89.75(12) . .
N5 Co1 N1 175.28(10) . .
N8 Co1 N2 177.09(11) . .
N5 Co1 N2 90.55(11) . .
N1 Co1 N2 92.93(10) . .
N8 Co1 N7 92.59(11) . .
N5 Co1 N7 90.54(12) . .
N1 Co1 N7 86.36(11) . .
N2 Co1 N7 88.71(11) . .
N8 Co1 N4 90.88(10) . .
N5 Co1 N4 92.11(12) . .
N1 Co1 N4 91.19(12) . .
N2 Co1 N4 87.94(10) . .
N7 Co1 N4 175.75(10) . .
N1 C1 C2 111.8(3) . .
N1 C1 H1 124.1 . .
C2 C1 H1 124.1 . .
C3 C2 C1 106.4(3) . .
C3 C2 H2 126.8 . .
C1 C2 H2 126.8 . .
C2 C3 C4 107.1(3) . .
C2 C3 H3 126.5 . .
C4 C3 H3 126.5 . .
N1 C4 C5 124.0(3) . .
N1 C4 C3 108.6(3) . .
C5 C4 C3 127.4(3) . .
C6 C5 C4 125.4(3) . .
C6 C5 C10 117.5(3) . .
C4 C5 C10 117.1(3) . .
C5 C6 N2 125.0(3) . .
C5 C6 C7 126.9(3) . .
N2 C6 C7 108.1(3) . .
C8 C7 C6 107.0(3) . .
C8 C7 H7 126.5 . .
C6 C7 H7 126.5 . .
C7 C8 C9 106.7(3) . .
C7 C8 H8 126.7 . .
C9 C8 H8 126.7 . .
N2 C9 C8 111.7(3) . .
N2 C9 H9 124.2 . .
C8 C9 H9 124.2 . .
C14 C10 C11 117.4(3) . .
C14 C10 C5 121.4(3) . .
C11 C10 C5 121.2(3) . .
C12 C11 C10 119.3(3) . .
C12 C11 H11 120.3 . .
C10 C11 H11 120.3 . .
N3 C12 C11 123.4(3) . .
N3 C12 H12 118.3 . .
C11 C12 H12 118.3 . .
N3 C13 C14 123.8(3) . .
N3 C13 H13 118.1 . .
C14 C13 H13 118.1 . .
C13 C14 C10 119.2(3) . .
C13 C14 H14 120.4 . .
C10 C14 H14 120.4 . .
N4 C15 C16 112.0(3) . .
N4 C15 H15 124.0 . .
C16 C15 H15 124.0 . .
C17 C16 C15 105.9(3) . .
C17 C16 H16 127.0 . .
C15 C16 H16 127.0 . .
C16 C17 C18 107.7(3) . .
C16 C17 H17 126.2 . .
C18 C17 H17 126.2 . .
C19 C18 N4 124.4(3) . .
C19 C18 C17 127.8(3) . .
N4 C18 C17 107.4(3) . .
C18 C19 C20 126.0(3) . .
C18 C19 C24 118.3(3) . .
C20 C19 C24 115.7(3) . .
C19 C20 N5 123.2(3) . .
C19 C20 C21 129.0(3) . .
N5 C20 C21 107.8(3) . .
C22 C21 C20 108.0(3) . .
C22 C21 H21 126.0 . .
C20 C21 H21 126.0 . .
C21 C22 C23 105.5(4) . .
C21 C22 H22 127.3 . .
C23 C22 H22 127.3 . .
N5 C23 C22 111.6(3) . .
N5 C23 H23 124.2 . .
C22 C23 H23 124.2 . .
C28 C24 C25 117.6(3) . .
C28 C24 C19 122.1(3) . .
C25 C24 C19 120.3(3) . .
C26 C25 C24 119.6(3) . .
C26 C25 H25 120.2 . .
C24 C25 H25 120.2 . .
N6 C26 C25 122.8(3) . .
N6 C26 H26 118.6 . .
C25 C26 H26 118.6 . .
N6 C27 C28 122.9(3) . .
N6 C27 H27 118.5 . .
C28 C27 H27 118.5 . .
C24 C28 C27 119.2(3) . .
C24 C28 H28 120.4 . .
C27 C28 H28 120.4 . .
N7 C29 C30 111.1(3) . .
N7 C29 H29 124.4 . .
C30 C29 H29 124.4 . .
C31 C30 C29 106.4(3) . .
C31 C30 H30 126.8 . .
C29 C30 H30 126.8 . .
C30 C31 C32 107.6(3) . .
C30 C31 H31 126.2 . .
C32 C31 H31 126.2 . .
C33 C32 N7 124.3(3) . .
C33 C32 C31 127.5(3) . .
N7 C32 C31 107.9(3) . .
C32 C33 C34 126.0(3) . .
C32 C33 C38 118.4(3) . .
C34 C33 C38 115.5(3) . .
N8 C34 C33 123.3(3) . .
N8 C34 C35 107.6(3) . .
C33 C34 C35 129.0(3) . .
C36 C35 C34 107.7(3) . .
C36 C35 H35 126.2 . .
C34 C35 H35 126.2 . .
C35 C36 C37 106.8(3) . .
C35 C36 H36 126.6 . .
C37 C36 H36 126.6 . .
N8 C37 C36 110.9(3) . .
N8 C37 H37 124.6 . .
C36 C37 H37 124.6 . .
C42 C38 C39 118.4(3) . .
C42 C38 C33 120.1(3) . .
C39 C38 C33 121.5(3) . .
C38 C39 C40 118.4(4) . .
C38 C39 H39 120.8 . .
C40 C39 H39 120.8 . .
N9 C40 C39 123.4(3) . .
N9 C40 H40 118.3 . .
C39 C40 H40 118.3 . .
N9 C41 C42 122.4(4) . .
N9 C41 H41 118.8 . .
C42 C41 H41 118.8 . .
C38 C42 C41 119.3(3) . .
C38 C42 H42 120.3 . .
C41 C42 H42 120.3 . .
C1 N1 C4 106.1(3) . .
C1 N1 Co1 127.4(2) . .
C4 N1 Co1 126.3(2) . .
C9 N2 C6 106.6(3) . .
C9 N2 Co1 127.4(2) . .
C6 N2 Co1 125.7(2) . .
C13 N3 C12 116.7(3) . .
C13 N3 Ag1 120.0(2) . .
C12 N3 Ag1 121.0(2) . .
C15 N4 C18 107.0(3) . .
C15 N4 Co1 127.0(2) . .
C18 N4 Co1 126.0(3) . .
C23 N5 C20 107.0(3) . .
C23 N5 Co1 125.9(2) . .
C20 N5 Co1 127.0(3) . .
C26 N6 C27 118.0(3) . .
C26 N6 Ag1 121.2(2) . 4_466
C27 N6 Ag1 120.8(2) . 4_466
C29 N7 C32 106.9(3) . .
C29 N7 Co1 127.1(2) . .
C32 N7 Co1 125.9(2) . .
C37 N8 C34 107.0(3) . .
C37 N8 Co1 126.5(2) . .
C34 N8 Co1 126.5(2) . .
C41 N9 C40 118.0(3) . .
C41 N9 Ag1 118.2(2) . 6_567
C40 N9 Ag1 123.8(2) . 6_567
F9 P1 F8 111.7(15) . .
F9 P1 F3 114.8(12) . .
F8 P1 F3 133.4(14) . .
F9 P1 F4 152.3(13) . .
F8 P1 F4 41.2(13) . .
F3 P1 F4 92.7(3) . .
F9 P1 F1 82.7(9) . .
F8 P1 F1 93.9(4) . .
F3 P1 F1 94.3(2) . .
F4 P1 F1 92.1(2) . .
F9 P1 F2 97.3(10) . .
F8 P1 F2 87.0(4) . .
F3 P1 F2 84.9(2) . .
F4 P1 F2 88.3(2) . .
F1 P1 F2 179.01(16) . .
F9 P1 F7 160.3(9) . .
F8 P1 F7 81.9(13) . .
F3 P1 F7 54.0(5) . .
F4 P1 F7 41.2(4) . .
F1 P1 F7 82.2(5) . .
F2 P1 F7 97.6(5) . .
F9 P1 F6 25.0(13) . .
F8 P1 F6 134.5(13) . .
F3 P1 F6 90.9(3) . .
F4 P1 F6 174.5(3) . .
F1 P1 F6 91.8(2) . .
F2 P1 F6 87.8(2) . .
F7 P1 F6 143.5(5) . .
F9 P1 F5 64.7(12) . .
F8 P1 F5 47.1(13) . .
F3 P1 F5 175.0(3) . .
F4 P1 F5 88.2(2) . .
F1 P1 F5 90.62(17) . .
F2 P1 F5 90.27(18) . .
F7 P1 F5 128.0(5) . .
F6 P1 F5 87.8(2) . .
F9 P1 F10 92.6(12) . .
F8 P1 F10 154.0(14) . .
F3 P1 F10 25.0(5) . .
F4 P1 F10 113.4(6) . .
F1 P1 F10 79.8(6) . .
F2 P1 F10 99.2(6) . .
F7 P1 F10 72.3(6) . .
F6 P1 F10 71.2(6) . .
F5 P1 F10 156.5(5) . .

loop_
_geom_bond_atom_site_label_1
_geom_bond_atom_site_label_2
_geom_bond_distance
_geom_bond_site_symmetry_2
Ag1 N3 2.231(2) .
Ag1 N9 2.255(3) 6_657
Ag1 N6 2.270(2) 4_566
Co1 N8 1.931(2) .
Co1 N5 1.936(3) .
Co1 N1 1.943(3) .
Co1 N2 1.943(2) .
Co1 N7 1.945(3) .
Co1 N4 1.946(3) .
C1 N1 1.340(4) .
C1 C2 1.398(5) .
C1 H1 0.9500 .
C2 C3 1.370(5) .
C2 H2 0.9500 .
C3 C4 1.422(5) .
C3 H3 0.9500 .
C4 N1 1.391(4) .
C4 C5 1.395(4) .
C5 C6 1.385(4) .
C5 C10 1.490(4) .
C6 N2 1.390(4) .
C6 C7 1.440(4) .
C7 C8 1.360(5) .
C7 H7 0.9500 .
C8 C9 1.407(4) .
C8 H8 0.9500 .
C9 N2 1.334(4) .
C9 H9 0.9500 .
C10 C14 1.382(5) .
C10 C11 1.389(4) .
C11 C12 1.381(4) .
C11 H11 0.9500 .
C12 N3 1.336(4) .
C12 H12 0.9500 .
C13 N3 1.331(4) .
C13 C14 1.381(4) .
C13 H13 0.9500 .
C14 H14 0.9500 .
C15 N4 1.317(4) .
C15 C16 1.405(4) .
C15 H15 0.9500 .
C16 C17 1.366(5) .
C16 H16 0.9500 .
C17 C18 1.423(5) .
C17 H17 0.9500 .
C18 C19 1.370(5) .
C18 N4 1.400(4) .
C19 C20 1.389(5) .
C19 C24 1.504(4) .
C20 N5 1.401(4) .
C20 C21 1.416(5) .
C21 C22 1.383(5) .
C21 H21 0.9500 .
C22 C23 1.413(5) .
C22 H22 0.9500 .
C23 N5 1.333(5) .
C23 H23 0.9500 .
C24 C28 1.382(4) .
C24 C25 1.393(4) .
C25 C26 1.380(4) .
C25 H25 0.9500 .
C26 N6 1.326(4) .
C26 H26 0.9500 .
C27 N6 1.340(4) .
C27 C28 1.385(4) .
C27 H27 0.9500 .
C28 H28 0.9500 .
C29 N7 1.353(4) .
C29 C30 1.403(5) .
C29 H29 0.9500 .
C30 C31 1.364(5) .
C30 H30 0.9500 .
C31 C32 1.436(5) .
C31 H31 0.9500 .
C32 C33 1.374(5) .
C32 N7 1.380(4) .
C33 C34 1.397(5) .
C33 C38 1.493(4) .
C34 N8 1.394(4) .
C34 C35 1.428(5) .
C35 C36 1.341(5) .
C35 H35 0.9500 .
C36 C37 1.417(5) .
C36 H36 0.9500 .
C37 N8 1.323(4) .
C37 H37 0.9500 .
C38 C42 1.372(5) .
C38 C39 1.387(5) .
C39 C40 1.394(5) .
C39 H39 0.9500 .
C40 N9 1.333(5) .
C40 H40 0.9500 .
C41 N9 1.324(5) .
C41 C42 1.408(4) .
C41 H41 0.9500 .
C42 H42 0.9500 .
N6 Ag1 2.270(2) 4_466
N9 Ag1 2.255(3) 6_567
P1 F9 1.38(2) .
P1 F8 1.460(13) .
P1 F3 1.535(7) .
P1 F4 1.580(4) .
P1 F1 1.583(2) .
P1 F2 1.587(3) .
P1 F7 1.60(2) .
P1 F6 1.609(5) .
P1 F5 1.642(4) .
P1 F10 1.790(16) .

loop_
_geom_torsion_atom_site_label_1
_geom_torsion_atom_site_label_2
_geom_torsion_atom_site_label_3
_geom_torsion_atom_site_label_4
_geom_torsion
_geom_torsion_site_symmetry_1
_geom_torsion_site_symmetry_4
N1 C1 C2 C3 -1.3(5) . .
C1 C2 C3 C4 1.3(5) . .
C2 C3 C4 N1 -1.0(4) . .
C2 C3 C4 C5 177.7(4) . .
N1 C4 C5 C6 0.6(6) . .
C3 C4 C5 C6 -177.9(4) . .
N1 C4 C5 C10 -178.6(3) . .
C3 C4 C5 C10 2.8(5) . .
C4 C5 C6 N2 -2.0(6) . .
C10 C5 C6 N2 177.3(3) . .
C4 C5 C6 C7 179.9(3) . .
C10 C5 C6 C7 -0.9(5) . .
C5 C6 C7 C8 178.4(3) . .
N2 C6 C7 C8 0.0(4) . .
C6 C7 C8 C9 0.1(4) . .
C7 C8 C9 N2 -0.1(4) . .
C6 C5 C10 C14 108.4(4) . .
C4 C5 C10 C14 -72.3(4) . .
C6 C5 C10 C11 -70.3(4) . .
C4 C5 C10 C11 109.0(4) . .
C14 C10 C11 C12 -2.4(4) . .
C5 C10 C11 C12 176.4(3) . .
C10 C11 C12 N3 -0.7(5) . .
N3 C13 C14 C10 0.4(5) . .
C11 C10 C14 C13 2.6(5) . .
C5 C10 C14 C13 -176.2(3) . .
N4 C15 C16 C17 -1.3(4) . .
C15 C16 C17 C18 0.9(3) . .
C16 C17 C18 C19 173.0(3) . .
C16 C17 C18 N4 -0.3(3) . .
N4 C18 C19 C20 3.1(5) . .
C17 C18 C19 C20 -169.2(3) . .
N4 C18 C19 C24 -177.0(3) . .
C17 C18 C19 C24 10.7(5) . .
C18 C19 C20 N5 -4.6(5) . .
C24 C19 C20 N5 175.5(3) . .
C18 C19 C20 C21 175.1(3) . .
C24 C19 C20 C21 -4.8(5) . .
C19 C20 C21 C22 -177.8(3) . .
N5 C20 C21 C22 2.0(4) . .
C20 C21 C22 C23 -1.6(4) . .
C21 C22 C23 N5 0.7(5) . .
C18 C19 C24 C28 -113.3(4) . .
C20 C19 C24 C28 66.6(5) . .
C18 C19 C24 C25 67.3(5) . .
C20 C19 C24 C25 -112.8(4) . .
C28 C24 C25 C26 -1.9(6) . .
C19 C24 C25 C26 177.6(4) . .
C24 C25 C26 N6 1.5(6) . .
C25 C24 C28 C27 2.1(5) . .
C19 C24 C28 C27 -177.3(3) . .
N6 C27 C28 C24 -2.0(5) . .
N7 C29 C30 C31 -1.8(5) . .
C29 C30 C31 C32 2.4(5) . .
C30 C31 C32 C33 172.3(4) . .
C30 C31 C32 N7 -2.2(5) . .
N7 C32 C33 C34 -0.7(6) . .
C31 C32 C33 C34 -174.3(4) . .
N7 C32 C33 C38 176.2(3) . .
C31 C32 C33 C38 2.6(6) . .
C32 C33 C34 N8 -3.2(6) . .
C38 C33 C34 N8 179.9(3) . .
C32 C33 C34 C35 174.9(4) . .
C38 C33 C34 C35 -2.1(6) . .
N8 C34 C35 C36 -0.8(5) . .
C33 C34 C35 C36 -179.1(4) . .
C34 C35 C36 C37 1.6(5) . .
C35 C36 C37 N8 -2.0(5) . .
C32 C33 C38 C42 -64.5(5) . .
C34 C33 C38 C42 112.7(4) . .
C32 C33 C38 C39 114.3(4) . .
C34 C33 C38 C39 -68.5(5) . .
C42 C38 C39 C40 -3.5(5) . .
C33 C38 C39 C40 177.6(3) . .
C38 C39 C40 N9 1.3(6) . .
C39 C38 C42 C41 3.3(5) . .
C33 C38 C42 C41 -177.8(3) . .
N9 C41 C42 C38 -0.8(6) . .
C2 C1 N1 C4 0.6(4) . .
C2 C1 N1 Co1 175.4(3) . .
C5 C4 N1 C1 -178.5(3) . .
C3 C4 N1 C1 0.2(4) . .
C5 C4 N1 Co1 6.7(5) . .
C3 C4 N1 Co1 -174.6(2) . .
N8 Co1 N1 C1 -1.8(3) . .
N5 Co1 N1 C1 -45.3(16) . .
N2 Co1 N1 C1 177.0(3) . .
N7 Co1 N1 C1 -94.4(3) . .
N4 Co1 N1 C1 89.1(3) . .
N8 Co1 N1 C4 171.9(3) . .
N5 Co1 N1 C4 128.4(14) . .
N2 Co1 N1 C4 -9.2(3) . .
N7 Co1 N1 C4 79.3(3) . .
N4 Co1 N1 C4 -97.2(3) . .
C8 C9 N2 C6 0.1(4) . .
C8 C9 N2 Co1 -174.2(2) . .
C5 C6 N2 C9 -178.5(3) . .
C7 C6 N2 C9 -0.1(4) . .
C5 C6 N2 Co1 -4.1(5) . .
C7 C6 N2 Co1 174.4(2) . .
N8 Co1 N2 C9 -22(3) . .
N5 Co1 N2 C9 4.4(3) . .
N1 Co1 N2 C9 -178.7(3) . .
N7 Co1 N2 C9 95.0(3) . .
N4 Co1 N2 C9 -87.7(3) . .
N8 Co1 N2 C6 165(2) . .
N5 Co1 N2 C6 -168.9(3) . .
N1 Co1 N2 C6 8.0(3) . .
N7 Co1 N2 C6 -78.3(3) . .
N4 Co1 N2 C6 99.0(3) . .
C14 C13 N3 C12 -3.4(5) . .
C14 C13 N3 Ag1 159.9(3) . .
C11 C12 N3 C13 3.5(4) . .
C11 C12 N3 Ag1 -159.6(2) . .
N9 Ag1 N3 C13 153.9(2) 6_657 .
N6 Ag1 N3 C13 -41.9(3) 4_566 .
N9 Ag1 N3 C12 -43.5(3) 6_657 .
N6 Ag1 N3 C12 120.6(2) 4_566 .
C16 C15 N4 C18 1.1(3) . .
C16 C15 N4 Co1 -179.96(19) . .
C19 C18 N4 C15 -174.1(3) . .
C17 C18 N4 C15 -0.5(3) . .
C19 C18 N4 Co1 6.9(4) . .
C17 C18 N4 Co1 -179.44(19) . .
N8 Co1 N4 C15 83.2(3) . .
N5 Co1 N4 C15 170.1(3) . .
N1 Co1 N4 C15 -6.5(3) . .
N2 Co1 N4 C15 -99.4(3) . .
N7 Co1 N4 C15 -61.3(17) . .
N8 Co1 N4 C18 -98.0(2) . .
N5 Co1 N4 C18 -11.1(2) . .
N1 Co1 N4 C18 172.2(2) . .
N2 Co1 N4 C18 79.3(2) . .
N7 Co1 N4 C18 117.4(16) . .
C22 C23 N5 C20 0.5(4) . .
C22 C23 N5 Co1 -177.0(3) . .
C19 C20 N5 C23 178.2(3) . .
C21 C20 N5 C23 -1.5(4) . .
C19 C20 N5 Co1 -4.2(4) . .
C21 C20 N5 Co1 176.0(2) . .
N8 Co1 N5 C23 -82.2(3) . .
N1 Co1 N5 C23 -38.6(16) . .
N2 Co1 N5 C23 99.1(3) . .
N7 Co1 N5 C23 10.3(3) . .
N4 Co1 N5 C23 -173.0(3) . .
N8 Co1 N5 C20 100.7(3) . .
N1 Co1 N5 C20 144.3(13) . .
N2 Co1 N5 C20 -78.0(3) . .
N7 Co1 N5 C20 -166.8(3) . .
N4 Co1 N5 C20 9.9(3) . .
C25 C26 N6 C27 -1.2(5) . .
C25 C26 N6 Ag1 178.3(3) . 4_466
C28 C27 N6 C26 1.4(5) . .
C28 C27 N6 Ag1 -178.0(3) . 4_466
C30 C29 N7 C32 0.5(4) . .
C30 C29 N7 Co1 176.2(3) . .
C33 C32 N7 C29 -173.7(4) . .
C31 C32 N7 C29 1.0(4) . .
C33 C32 N7 Co1 10.6(5) . .
C31 C32 N7 Co1 -174.7(2) . .
N8 Co1 N7 C29 172.6(3) . .
N5 Co1 N7 C29 85.7(3) . .
N1 Co1 N7 C29 -97.9(3) . .
N2 Co1 N7 C29 -4.8(3) . .
N4 Co1 N7 C29 -42.9(17) . .
N8 Co1 N7 C32 -12.5(3) . .
N5 Co1 N7 C32 -99.4(3) . .
N1 Co1 N7 C32 77.0(3) . .
N2 Co1 N7 C32 170.1(3) . .
N4 Co1 N7 C32 132.0(15) . .
C36 C37 N8 C34 1.5(5) . .
C36 C37 N8 Co1 -177.3(3) . .
C33 C34 N8 C37 178.0(4) . .
C35 C34 N8 C37 -0.4(4) . .
C33 C34 N8 Co1 -3.3(5) . .
C35 C34 N8 Co1 178.3(3) . .
N5 Co1 N8 C37 -82.0(3) . .
N1 Co1 N8 C37 101.2(3) . .
N2 Co1 N8 C37 -56(3) . .
N7 Co1 N8 C37 -172.4(3) . .
N4 Co1 N8 C37 10.0(3) . .
N5 Co1 N8 C34 99.5(3) . .
N1 Co1 N8 C34 -77.3(3) . .
N2 Co1 N8 C34 126(2) . .
N7 Co1 N8 C34 9.1(3) . .
N4 Co1 N8 C34 -168.5(3) . .
C42 C41 N9 C40 -1.5(5) . .
C42 C41 N9 Ag1 177.6(3) . 6_567
C39 C40 N9 C41 1.3(5) . .
C39 C40 N9 Ag1 -177.8(3) . 6_567

loop_
_platon_squeeze_void_nr
_platon_squeeze_void_average_x
_platon_squeeze_void_average_y
_platon_squeeze_void_average_z
_platon_squeeze_void_volume
_platon_squeeze_void_count_electrons
1 -0.006 -0.002 -0.002 4678.2 970.3
